data_1546556
loop_
_publ_author_name
'Beck, Horst P.'
'Schramm, Manfred'
'Hakerborn, Robert'
'Dinnebier, Robert'
'Stephens, Peter W.'

_publ_section_title
;
 Synthesis and crystal structure of Rb6Pb5Cl16
;
_journal_name_full 'Zeitschrift fur anorganische und allgemeine Chemie'
_journal_page_first 393
_journal_page_last 398
_journal_volume 624
_journal_year 1998
_chemical_formula_sum 'Cl16 Pb5 Rb6'
_chemical_formula_weight 2116.05
_space_group_IT_number 127
_symmetry_cell_setting tetragonal
_symmetry_Int_Tables_number 127
_symmetry_space_group_name_Hall '-P 4 2ab'
_symmetry_space_group_name_H-M 'P 4/m b m'
_cell_angle_alpha 90.
_cell_angle_beta 90.
_cell_angle_gamma 90.
_cell_formula_units_Z 2
_cell_length_a 11.85519(2)
_cell_length_b 11.85519(2)
_cell_length_c 11.23711(2)
_cell_volume 1579.326(5)
_diffrn_ambient_temperature 293
_diffrn_radiation_probe x-ray
_diffrn_radiation_source synchrotron
_diffrn_radiation_wavelength 1.15040
_exptl_absorpt_coefficient_mu 33.389
_exptl_crystal_density_diffrn 4.450
_exptl_crystal_density_method 'Not Measured'
_exptl_crystal_F_000 1808
_pd_proc_ls_prof_R_factor 0.081
_pd_proc_ls_prof_wR_factor 0.114
_refine_ls_R_I_factor 0.072
_cod_data_source_file Z-Anorg-Allg-Chem-1998-624-393-398.cif
_cod_data_source_block Rb6Pb5Cl16
_cod_original_cell_volume 1579.326(6)
_cod_database_code 1546556

loop_
_symmetry_equiv_pos_site_id
_symmetry_equiv_pos_as_xyz
1 x,y,z
2 -y,x,z
3 -x,-y,z
4 y,-x,z
5 1/2+x,1/2-y,-z
6 1/2+y,1/2+x,-z
7 1/2-x,1/2+y,-z
8 1/2-y,1/2-x,-z
9 -x,-y,-z
10 y,-x,-z
11 x,y,-z
12 -y,x,-z
13 1/2-x,1/2+y,z
14 1/2-y,1/2-x,z
15 1/2+x,1/2-y,z
16 1/2+y,1/2+x,z

loop_
_atom_site_label
_atom_site_type_symbol
_atom_site_thermal_displace_type
_atom_site_fract_x
_atom_site_fract_y
_atom_site_fract_z
_atom_site_occupancy
_atom_site_U_iso_or_equiv
_atom_site_calc_flag
_atom_site_refinement_flags
_atom_site_disorder_assembly
_atom_site_disorder_group
Pb1 Pb Uiso 0.00000 0.00000 0.34176(6) 1.000 0.0330(3) . . . .
Pb2 Pb Uiso 0.17388(3) 0.67388(3) 0.25934(5) 0.750 0.0384(3) . . . .
Cl1 Cl Uiso 0.06600(13) 0.20477(13) 0.21025(12) 1.000 0.0350(7) . . . .
C12 Cl Uiso 0.20229(19) 0.09008(18) 0.50000 1.000 0.0281(9) . . . .
C13 Cl Uiso 0.15882(19) 0.65882(19) 0.00000 1.000 0.0353(13) . . . .
C14 Cl Uiso 0.00000 0.50000 0.2829(3) 1.000 0.0400(14) . . . .
Rb1 Rb Uiso 0.63800(8) 0.13800(8) 0.50000 1.000 0.0406(6) . . . .
Rb2 Rb Uiso 0.62346(8) 0.12346(8) 0.00000 1.000 0.0290(6) . . . .
Rb3 Rb Uiso 0.00000 0.00000 0.00000 1.000 0.0621(9) . . . .
Rb4 Rb Uiso 0.17388(3) 0.67388(3) 0.25934(5) 0.250 0.0384(3) . . . .

loop_
_geom_angle_atom_site_label_1
_geom_angle_atom_site_label_2
_geom_angle_atom_site_label_3
_geom_angle
_geom_angle_site_symmetry_1
_geom_angle_site_symmetry_2
_geom_angle_site_symmetry_3
_geom_angle_publ_flag
Cl1 Pb1 C12 78.64(4) . . . yes
Cl1 Pb1 Cl1 75.44(4) . . 2_555 yes
Cl1 Pb1 C12 75.38(4) . . 2_555 yes
Cl1 Pb1 Cl1 119.82(4) . . 3_555 yes
Cl1 Pb1 C12 139.40(5) . . 3_555 yes
Cl1 Pb1 Cl1 75.44(4) . . 4_555 yes
Cl1 Pb1 C12 144.55(5) . . 4_555 yes
Cl1 Pb1 C12 144.55(5) 2_555 . . yes
C12 Pb1 C12 71.67(5) . . 2_555 yes
Cl1 Pb1 C12 139.40(5) 3_555 . . yes
C12 Pb1 C12 111.78(4) . . 3_555 yes
Cl1 Pb1 C12 75.38(4) 4_555 . . yes
C12 Pb1 C12 71.67(5) . . 4_555 yes
Cl1 Pb1 C12 78.64(4) 2_555 . 2_555 yes
Cl1 Pb1 Cl1 75.44(4) 2_555 . 3_555 yes
Cl1 Pb1 C12 75.38(4) 2_555 . 3_555 yes
Cl1 Pb1 Cl1 119.82(4) 2_555 . 4_555 yes
Cl1 Pb1 C12 139.40(5) 2_555 . 4_555 yes
Cl1 Pb1 C12 144.55(5) 3_555 . 2_555 yes
C12 Pb1 C12 71.67(5) 2_555 . 3_555 yes
Cl1 Pb1 C12 139.40(5) 4_555 . 2_555 yes
C12 Pb1 C12 111.78(4) 2_555 . 4_555 yes
Cl1 Pb1 C12 78.64(4) 3_555 . 3_555 yes
Cl1 Pb1 Cl1 75.44(4) 3_555 . 4_555 yes
Cl1 Pb1 C12 75.38(4) 3_555 . 4_555 yes
Cl1 Pb1 C12 144.55(5) 4_555 . 3_555 yes
C12 Pb1 C12 71.67(5) 3_555 . 4_555 yes
Cl1 Pb1 C12 78.64(4) 4_555 . 4_555 yes
C13 Pb2 C14 90.24(8) . . . yes
Cl1 Pb2 C13 78.67(5) 3_565 . . yes
Cl1 Pb2 C13 83.83(5) 4_565 . . yes
C12 Pb2 C13 147.37(6) 4_565 . . yes
C12 Pb2 C13 147.37(6) 7_556 . . yes
Cl1 Pb2 C13 83.83(5) 13_555 . . yes
Cl1 Pb2 C13 78.67(5) 14_555 . . yes
Cl1 Pb2 C14 73.11(3) 3_565 . . yes
Cl1 Pb2 C14 141.82(3) 4_565 . . yes
C12 Pb2 C14 91.59(7) 4_565 . . yes
C12 Pb2 C14 91.59(7) 7_556 . . yes
Cl1 Pb2 C14 141.82(3) 13_555 . . yes
Cl1 Pb2 C14 73.11(3) 14_555 . . yes
Cl1 Pb2 Cl1 68.74(4) 3_565 . 4_565 yes
Cl1 Pb2 C12 70.77(4) 3_565 . 4_565 yes
Cl1 Pb2 C12 132.73(4) 3_565 . 7_556 yes
Cl1 Pb2 Cl1 141.09(4) 3_565 . 13_555 yes
Cl1 Pb2 Cl1 138.86(4) 3_565 . 14_555 yes
Cl1 Pb2 C12 74.82(5) 4_565 . 4_565 yes
Cl1 Pb2 C12 113.20(5) 4_565 . 7_556 yes
Cl1 Pb2 Cl1 75.07(4) 4_565 . 13_555 yes
Cl1 Pb2 Cl1 141.09(4) 4_565 . 14_555 yes
C12 Pb2 C12 65.13(5) 4_565 . 7_556 yes
Cl1 Pb2 C12 113.20(5) 13_555 . 4_565 yes
Cl1 Pb2 C12 132.73(4) 14_555 . 4_565 yes
Cl1 Pb2 C12 74.82(5) 13_555 . 7_556 yes
Cl1 Pb2 C12 70.77(4) 14_555 . 7_556 yes
Cl1 Pb2 Cl1 68.74(4) 13_555 . 14_555 yes
Pb1 Cl1 Pb2 94.37(4) . . 2_655 yes
Pb1 Cl1 Pb2 92.72(4) . . 3_565 yes
Pb2 Cl1 Pb2 151.82(5) 2_655 . 3_565 yes
Pb1 C12 Pb2 88.73(2) . . 2_655 yes
Pb1 C12 Pb2 156.33(6) . . 7_546 yes
Pb1 C12 Pb1 68.22(5) . . 9_556 yes
Pb2 C12 Pb2 113.51(7) 2_655 . 7_546 yes
Pb1 C12 Pb2 156.33(6) 9_556 . 2_655 yes
Pb1 C12 Pb2 88.73(2) 9_556 . 7_546 yes
Pb2 C13 Pb2 170.10(9) . . 6_455 yes
Pb2 C14 Pb2 169.62(13) . . 3_565 yes

loop_
_geom_bond_atom_site_label_1
_geom_bond_atom_site_label_2
_geom_bond_distance
_geom_bond_site_symmetry_1
_geom_bond_site_symmetry_2
_geom_bond_publ_flag
Pb1 Cl1 2.9478(15) . . yes
Pb1 C12 3.1707(19) . . yes
Pb1 Cl1 2.9478(15) . 2_555 yes
Pb1 C12 3.1707(19) . 2_555 yes
Pb1 Cl1 2.9478(15) . 3_555 yes
Pb1 C12 3.1707(19) . 3_555 yes
Pb1 Cl1 2.9478(15) . 4_555 yes
Pb1 C12 3.1707(19) . 4_555 yes
Pb2 C13 2.9252(6) . . yes
Pb2 C14 2.9272(5) . . yes
Pb2 Cl1 3.2344(16) . 3_565 yes
Pb2 Cl1 3.1541(16) . 4_565 yes
Pb2 C12 3.2335(13) . 4_565 yes
Pb2 C12 3.2335(13) . 7_556 yes
Pb2 Cl1 3.1541(16) . 13_555 yes
Pb2 Cl1 3.2344(16) . 14_555 yes
